data_1560467
loop_
_publ_author_name
'Iyer, Abishek K.'
'Yin, Wenlong'
'Lee, Emma J.'
'Lin, Xinsong'
'Mar, Arthur'

_publ_section_title
;
 Quaternary rare-earth sulfides RE 3 M 0.5 GeS 7 (RE=La--Nd, Sm; M=Co, Ni)
 and Y 3 Pd 0.5 SiS 7
;
_journal_name_full 'Journal of Solid State Chemistry'
_journal_page_first 14
_journal_page_last 23
_journal_paper_doi 10.1016/j.jssc.2017.03.009
_journal_volume 250
_journal_year 2017
_chemical_absolute_configuration ad
_chemical_formula_structural 'La3 Ni0.50 Ge S7'
_chemical_formula_sum 'Ge La3 Ni0.5 S7'
_chemical_formula_weight 743.09
_chemical_name_common 'lanthanum nickel germanium sulfide (3/0.5/1/7)'
_chemical_name_systematic 'lanthanum nickel germanium sulfide (3/0.5/1/7)'
_space_group_crystal_system hexagonal
_space_group_IT_number 173
_space_group_name_Hall 'P 6c'
_space_group_name_H-M_alt 'P 63'
_atom_sites_solution_hydrogens .
_audit_creation_method SHELXL-2014/7
_cell_angle_alpha 90
_cell_angle_beta 90
_cell_angle_gamma 120
_cell_formula_units_Z 2
_cell_length_a 10.2983(4)
_cell_length_b 10.2983(4)
_cell_length_c 5.8078(2)
_cell_measurement_reflns_used 5800
_cell_measurement_temperature 296(2)
_cell_measurement_theta_max 32.62
_cell_measurement_theta_min 4.19
_cell_volume 533.42(3)
_computing_cell_refinement 'Bruker SAINT 8.34A (Bruker, 2013)'
_computing_data_collection 'Bruker APEX 2 (Bruker, 2008)'
_computing_data_reduction 'Bruker SAINT 8.34A'
_computing_molecular_graphics 'ATOMS 5.1 (Dowty, 1999)'
_computing_publication_material 'SHELXL-2014/7 (Sheldrick, 2014)'
_computing_structure_refinement 'SHELXL-2014/7 (Sheldrick, 2014)'
_computing_structure_solution 'SHELXS-97 (Sheldrick, 2008)'
_diffrn_ambient_temperature 296(2)
_diffrn_measured_fraction_theta_full 1.000
_diffrn_measured_fraction_theta_max 1.000
_diffrn_measurement_device_type 'Bruker PLATFORM/SMART APEX II CCD'
_diffrn_measurement_method '\w and \f scans'
_diffrn_radiation_type MoK\a
_diffrn_radiation_wavelength 0.71073
_diffrn_reflns_av_R_equivalents 0.0361
_diffrn_reflns_av_unetI/netI 0.0228
_diffrn_reflns_Laue_measured_fraction_full 1.000
_diffrn_reflns_Laue_measured_fraction_max 1.000
_diffrn_reflns_limit_h_max 15
_diffrn_reflns_limit_h_min -15
_diffrn_reflns_limit_k_max 15
_diffrn_reflns_limit_k_min -15
_diffrn_reflns_limit_l_max 8
_diffrn_reflns_limit_l_min -8
_diffrn_reflns_number 7786
_diffrn_reflns_point_group_measured_fraction_full 1.000
_diffrn_reflns_point_group_measured_fraction_max 1.000
_diffrn_reflns_theta_full 25.242
_diffrn_reflns_theta_max 33.008
_diffrn_reflns_theta_min 2.284
_diffrn_source 'fine-focus sealed tube'
_exptl_absorpt_coefficient_mu 16.718
_exptl_absorpt_correction_T_max 0.653
_exptl_absorpt_correction_T_min 0.552
_exptl_absorpt_correction_type numerical
_exptl_absorpt_process_details 'SHELXL-2014/7 (Sheldrick, 2014)'
_exptl_crystal_colour grey
_exptl_crystal_density_diffrn 4.626
_exptl_crystal_description irregular
_exptl_crystal_F_000 658
_exptl_crystal_size_max 0.050
_exptl_crystal_size_mid 0.050
_exptl_crystal_size_min 0.042
_refine_diff_density_max 2.281
_refine_diff_density_min -0.978
_refine_diff_density_rms 0.219
_refine_ls_abs_structure_details
;
 Refined as an inversion twin.
;
_refine_ls_abs_structure_Flack -0.02(3)
_refine_ls_extinction_coef 0.0017(3)
_refine_ls_extinction_expression Fc^*^=kFc[1+0.001xFc^2^\l^3^/sin(2\q)]^-1/4^
_refine_ls_extinction_method 'SHELXL-2014/7 (Sheldrick 2014)'
_refine_ls_goodness_of_fit_ref 1.175
_refine_ls_hydrogen_treatment undef
_refine_ls_matrix_type full
_refine_ls_number_parameters 41
_refine_ls_number_reflns 1341
_refine_ls_number_restraints 1
_refine_ls_restrained_S_all 1.175
_refine_ls_R_factor_all 0.0233
_refine_ls_R_factor_gt 0.0214
_refine_ls_shift/su_max 0.000
_refine_ls_shift/su_mean 0.000
_refine_ls_structure_factor_coef Fsqd
_refine_ls_weighting_details 'w=1/[\s^2^(Fo^2^)+(0.0088P)^2^+1.8044P] where P=(Fo^2^+2Fc^2^)/3'
_refine_ls_weighting_scheme calc
_refine_ls_wR_factor_gt 0.0398
_refine_ls_wR_factor_ref 0.0406
_reflns_Friedel_coverage 0.846
_reflns_Friedel_fraction_full 1.000
_reflns_Friedel_fraction_max 1.000
_reflns_number_gt 1282
_reflns_number_total 1341
_reflns_threshold_expression 'I > 2\s(I)'
_cod_data_source_file mmc17.cif
_cod_data_source_block 6
_cod_original_cell_volume 533.42(5)
_cod_original_formula_sum 'Ge La3 Ni0.50 S7'
_cod_database_code 1560467
_shelx_shelxl_version_number 2014/7
_shelx_space_group_comment
;
The symmetry employed for this shelxl refinement is uniquely defined
by the following loop, which should always be used as a source of
symmetry information in preference to the above space-group names.
They are only intended as comments.
;
_shelx_estimated_absorpt_t_min 0.489
_shelx_estimated_absorpt_t_max 0.540

loop_
_space_group_symop_operation_xyz
'x, y, z'
'-y, x-y, z'
'-x+y, -x, z'
'-x, -y, z+1/2'
'y, -x+y, z+1/2'
'x-y, x, z+1/2'

loop_
_atom_site_label
_atom_site_type_symbol
_atom_site_fract_x
_atom_site_fract_y
_atom_site_fract_z
_atom_site_U_iso_or_equiv
_atom_site_adp_type
_atom_site_occupancy
_atom_site_site_symmetry_order
_atom_site_calc_flag
_atom_site_refinement_flags_posn
_atom_site_refinement_flags_adp
_atom_site_refinement_flags_occupancy
_atom_site_disorder_assembly
_atom_site_disorder_group
La La 0.12671(3) 0.35582(3) 0.01251(11) 0.00969(8) Uani 1 1 d . . . . .
NiA Ni 0.0000 0.0000 0.2489(9) 0.0116(5) Uani 0.478(3) 3 d S T P . .
NiB Ni 0.0000 0.0000 0.020(18) 0.0116(5) Uani 0.022(3) 3 d S T P . .
Ge Ge 0.3333 0.6667 0.59400(19) 0.0103(2) Uani 1 3 d S T P . .
S1 S 0.24042(15) 0.15496(15) 0.0000(4) 0.0149(3) Uani 1 1 d . . . . .
S2 S 0.52159(17) 0.10625(17) 0.2408(3) 0.0116(3) Uani 1 1 d . . . . .
S3 S 0.3333 0.6667 0.2202(5) 0.0121(5) Uani 1 3 d S T P . .

loop_
_atom_site_aniso_label
_atom_site_aniso_U_11
_atom_site_aniso_U_22
_atom_site_aniso_U_33
_atom_site_aniso_U_23
_atom_site_aniso_U_13
_atom_site_aniso_U_12
La 0.01023(13) 0.00863(13) 0.01019(13) 0.00065(19) 0.00081(19) 0.00470(10)
NiA 0.0107(7) 0.0107(7) 0.0135(13) 0.000 0.000 0.0054(3)
NiB 0.0107(7) 0.0107(7) 0.0135(13) 0.000 0.000 0.0054(3)
Ge 0.0115(3) 0.0115(3) 0.0079(4) 0.000 0.000 0.00574(15)
S1 0.0137(6) 0.0113(5) 0.0216(7) 0.0018(9) -0.0004(9) 0.0076(5)
S2 0.0103(6) 0.0114(6) 0.0121(6) 0.0007(5) -0.0012(5) 0.0047(5)
S3 0.0136(7) 0.0136(7) 0.0091(11) 0.000 0.000 0.0068(4)

loop_
_atom_type_symbol
_atom_type_description
_atom_type_scat_dispersion_real
_atom_type_scat_dispersion_imag
_atom_type_scat_source
S S 0.1246 0.1234 'International Tables Vol C Tables 4.2.6.8 and 6.1.1.4'
Ni Ni 0.3393 1.1124 'International Tables Vol C Tables 4.2.6.8 and 6.1.1.4'
Ge Ge 0.1547 1.8001 'International Tables Vol C Tables 4.2.6.8 and 6.1.1.4'
La La -0.2871 2.4523 'International Tables Vol C Tables 4.2.6.8 and 6.1.1.4'

loop_
_geom_angle_atom_site_label_1
_geom_angle_atom_site_label_2
_geom_angle_atom_site_label_3
_geom_angle
_geom_angle_site_symmetry_1
_geom_angle_site_symmetry_3
S1 La S1 82.91(5) . 2
S1 La S2 142.48(6) . 5_564
S1 La S2 108.98(5) 2 5_564
S1 La S1 76.43(5) . 6
S1 La S1 76.39(5) 2 6
S2 La S1 140.31(4) 5_564 6
S1 La S2 75.61(5) . 6_554
S1 La S2 140.50(6) 2 6_554
S2 La S2 73.20(6) 5_564 6_554
S1 La S2 128.05(4) 6 6_554
S1 La S2 143.77(5) . 2
S1 La S2 71.89(4) 2 2
S2 La S2 72.14(3) 5_564 2
S1 La S2 72.67(4) 6 2
S2 La S2 139.47(4) 6_554 2
S1 La S3 116.49(3) . .
S1 La S3 150.07(5) 2 .
S2 La S3 70.36(5) 5_564 .
S1 La S3 85.97(6) 6 .
S2 La S3 69.11(5) 6_554 .
S2 La S3 79.91(4) 2 .
S1 La S1 74.25(5) . 6_554
S1 La S1 74.21(5) 2 6_554
S2 La S1 75.20(4) 5_564 6_554
S1 La S1 140.46(5) 6 6_554
S2 La S1 68.28(4) 6_554 6_554
S2 La S1 120.87(4) 2 6_554
S3 La S1 131.03(6) . 6_554
S1 La NiB 41.53(10) . .
S1 La NiB 41.52(11) 2 .
S2 La NiB 140.5(16) 5_564 .
S1 La NiB 69.0(19) 6 .
S2 La NiB 111.9(10) 6_554 .
S2 La NiB 108.1(9) 2 .
S3 La NiB 149.1(15) . .
S1 La NiB 71.4(19) 6_554 .
S1 La NiA 47.25(5) . .
S1 La NiA 47.24(5) 2 .
S2 La NiA 156.19(5) 5_564 .
S1 La NiA 46.66(8) 6 .
S2 La NiA 122.83(4) 6_554 .
S2 La NiA 96.93(5) 2 .
S3 La NiA 129.75(9) . .
S1 La NiA 93.80(8) 6_554 .
NiB La NiA 22.4(19) . .
S1 La NiA 46.59(5) . 4_554
S1 La NiA 46.58(5) 2 4_554
S2 La NiA 117.34(8) 5_564 4_554
S1 La NiA 95.23(8) 6 4_554
S2 La NiA 96.17(6) 6_554 4_554
S2 La NiA 118.14(4) 2 4_554
S3 La NiA 161.462(14) . 4_554
S1 La NiA 45.24(8) 6_554 4_554
NiB La NiA 26.2(19) . 4_554
NiA La NiA 48.563(5) . 4_554
NiB NiA NiB 180.000(14) . 4
NiB NiA S1 56.38(10) . 3
NiB NiA S1 123.62(10) 4 3
NiB NiA S1 56.38(10) . 2
NiB NiA S1 123.62(10) 4 2
S1 NiA S1 92.30(14) 3 2
NiB NiA S1 56.38(10) . .
NiB NiA S1 123.62(10) 4 .
S1 NiA S1 92.30(14) 3 .
S1 NiA S1 92.30(14) 2 .
NiB NiA S1 123.86(10) . 6
NiB NiA S1 56.14(10) 4 6
S1 NiA S1 179.8(2) 3 6
S1 NiA S1 87.86(2) 2 6
S1 NiA S1 87.86(2) . 6
NiB NiA S1 123.86(10) . 5
NiB NiA S1 56.14(10) 4 5
S1 NiA S1 87.86(2) 3 5
S1 NiA S1 179.8(2) 2 5
S1 NiA S1 87.86(2) . 5
S1 NiA S1 91.97(14) 6 5
NiB NiA S1 123.86(10) . 4
NiB NiA S1 56.14(10) 4 4
S1 NiA S1 87.86(2) 3 4
S1 NiA S1 87.86(2) 2 4
S1 NiA S1 179.8(2) . 4
S1 NiA S1 91.97(14) 6 4
S1 NiA S1 91.97(14) 5 4
NiB NiA NiA 0.000(1) . 4_554
NiB NiA NiA 180.000(14) 4 4_554
S1 NiA NiA 56.38(10) 3 4_554
S1 NiA NiA 56.38(10) 2 4_554
S1 NiA NiA 56.38(10) . 4_554
S1 NiA NiA 123.86(10) 6 4_554
S1 NiA NiA 123.86(10) 5 4_554
S1 NiA NiA 123.86(10) 4 4_554
NiB NiA NiA 180.0 . 4
NiB NiA NiA 0.000(14) 4 4
S1 NiA NiA 123.62(10) 3 4
S1 NiA NiA 123.62(10) 2 4
S1 NiA NiA 123.62(10) . 4
S1 NiA NiA 56.14(10) 6 4
S1 NiA NiA 56.14(10) 5 4
S1 NiA NiA 56.14(10) 4 4
NiA NiA NiA 180.0 4_554 4
NiB NiA La 66.89(8) . .
NiB NiA La 113.11(8) 4 .
S1 NiA La 123.26(18) 3 .
S1 NiA La 53.14(5) 2 .
S1 NiA La 53.07(5) . .
S1 NiA La 56.97(5) 6 .
S1 NiA La 126.88(4) 5 .
S1 NiA La 126.95(4) 4 .
NiA NiA La 66.89(8) 4_554 .
NiA NiA La 113.11(8) 4 .
NiB NiA La 66.89(8) . 2
NiB NiA La 113.11(8) 4 2
S1 NiA La 53.14(5) 3 2
S1 NiA La 53.07(5) 2 2
S1 NiA La 123.27(18) . 2
S1 NiA La 126.88(4) 6 2
S1 NiA La 126.95(4) 5 2
S1 NiA La 56.97(5) 4 2
NiA NiA La 66.89(8) 4_554 2
NiA NiA La 113.11(8) 4 2
La NiA La 105.60(9) . 2
NiA NiB NiA 180.0 . 4_554
NiA NiB S1 93(3) . 3
NiA NiB S1 87(3) 4_554 3
NiA NiB S1 93(3) . 2
NiA NiB S1 87(3) 4_554 2
S1 NiB S1 119.7(5) 3 2
NiA NiB S1 93(3) . .
NiA NiB S1 87(3) 4_554 .
S1 NiB S1 119.7(5) 3 .
S1 NiB S1 119.7(5) 2 .
NiA NiB NiB 0.0 . 4
NiA NiB NiB 180.0 4_554 4
S1 NiB NiB 93(3) 3 4
S1 NiB NiB 93(3) 2 4
S1 NiB NiB 93(3) . 4
NiA NiB NiB 180.0 . 4_554
NiA NiB NiB 0.0 4_554 4_554
S1 NiB NiB 87(3) 3 4_554
S1 NiB NiB 87(3) 2 4_554
S1 NiB NiB 87(3) . 4_554
NiB NiB NiB 180.0 4 4_554
NiA NiB La 90.7(19) . .
NiA NiB La 89.3(19) 4_554 .
S1 NiB La 176(5) 3 .
S1 NiB La 60.05(7) 2 .
S1 NiB La 59.96(7) . .
NiB NiB La 90.7(19) 4 .
NiB NiB La 89.3(19) 4_554 .
NiA NiB La 90.7(19) . 2
NiA NiB La 89.3(19) 4_554 2
S1 NiB La 60.05(7) 3 2
S1 NiB La 59.96(7) 2 2
S1 NiB La 176(5) . 2
NiB NiB La 90.7(19) 4 2
NiB NiB La 89.3(19) 4_554 2
La NiB La 119.98(9) . 2
NiA NiB La 90.7(19) . 3
NiA NiB La 89.3(19) 4_554 3
S1 NiB La 59.96(7) 3 3
S1 NiB La 176(5) 2 3
S1 NiB La 60.05(7) . 3
NiB NiB La 90.7(19) 4 3
NiB NiB La 89.3(19) 4_554 3
La NiB La 119.98(9) . 3
La NiB La 119.98(9) 2 3
S3 Ge S2 112.58(5) . 6
S3 Ge S2 112.57(5) . 4_665
S2 Ge S2 106.20(5) 6 4_665
S3 Ge S2 112.57(5) . 5_565
S2 Ge S2 106.20(5) 6 5_565
S2 Ge S2 106.20(5) 4_665 5_565
NiB S1 NiA 31(3) . .
NiB S1 NiA 37(3) . 4_554
NiA S1 NiA 67.48(3) . 4_554
NiB S1 La 78.50(6) . .
NiA S1 La 79.68(4) . .
NiA S1 La 81.35(4) 4_554 .
NiB S1 La 78.43(6) . 3
NiA S1 La 79.62(4) . 3
NiA S1 La 81.29(4) 4_554 3
La S1 La 156.87(6) . 3
NiB S1 La 113(3) . 5_554
NiA S1 La 143.85(12) . 5_554
NiA S1 La 76.37(11) 4_554 5_554
La S1 La 95.35(6) . 5_554
La S1 La 95.29(6) 3 5_554
NiB S1 La 106(3) . 5
NiA S1 La 75.69(11) . 5
NiA S1 La 143.17(12) 4_554 5
La S1 La 92.42(6) . 5
La S1 La 92.36(6) 3 5
La S1 La 140.46(5) 5_554 5
Ge S2 La 91.55(5) 4_664 6_655
Ge S2 La 89.03(5) 4_664 5
La S2 La 110.26(5) 6_655 5
Ge S2 La 122.64(6) 4_664 3
La S2 La 140.67(5) 6_655 3
La S2 La 90.79(4) 5 3
Ge S3 La 113.14(5) . 3_565
Ge S3 La 113.14(5) . 2_665
La S3 La 105.56(5) 3_565 2_665
Ge S3 La 113.14(5) . .
La S3 La 105.56(5) 3_565 .
La S3 La 105.56(5) 2_665 .

loop_
_geom_bond_atom_site_label_1
_geom_bond_atom_site_label_2
_geom_bond_distance
_geom_bond_site_symmetry_2
La S1 2.8420(13) .
La S1 2.8452(13) 2
La S2 2.9300(15) 5_564
La S1 3.017(3) 6
La S2 3.0273(16) 6_554
La S2 3.0594(15) 2
La S3 3.0690(11) .
La S1 3.154(3) 6_554
La NiB 3.2172(15) .
La NiA 3.498(2) .
La NiA 3.563(2) 4_554
NiA NiB 1.33(11) .
NiA NiB 1.57(11) 4
NiA S1 2.611(3) 3
NiA S1 2.611(3) 2
NiA S1 2.611(3) .
NiA S1 2.618(3) 6
NiA S1 2.618(3) 5
NiA S1 2.618(3) 4
NiA NiA 2.90389(10) 4_554
NiA NiA 2.90391(10) 4
NiA La 3.498(2) 2
NiB NiA 1.57(11) 4_554
NiB S1 2.177(6) 3
NiB S1 2.177(6) 2
NiB S1 2.177(6) .
NiB NiB 2.90388(10) 4
NiB NiB 2.90392(10) 4_554
NiB La 3.2172(14) 2
NiB La 3.2172(14) 3
Ge S3 2.171(3) .
Ge S2 2.2213(16) 6
Ge S2 2.2214(16) 4_665
Ge S2 2.2214(16) 5_565
S1 NiA 2.618(3) 4_554
S1 La 2.8452(13) 3
S1 La 3.017(3) 5_554
S1 La 3.154(3) 5
S2 Ge 2.2213(16) 4_664
S2 La 2.9299(15) 6_655
S2 La 3.0273(16) 5
S2 La 3.0595(15) 3
S3 La 3.0690(11) 3_565
S3 La 3.0690(11) 2_665
